data_1531631
loop_
_publ_author_name
'Kawahara, A.'
'Ohno, M.'
'Takano, Y.'

_publ_section_title
;
 Structural study of the amphibole in volcanic tuff
;
_journal_name_full
;
Scientific Papers of the College of General Education, University of Tokyo
;
_journal_page_first 67
_journal_page_last 68
_journal_volume 22
_journal_year 1972
_chemical_formula_sum 'Al1.9 Ca1.7 Fe1.5 H1.5 K0.3 Mg3.3 Na0.6 O24 Si6.4 Ti0.2'
_chemical_name_systematic
;
(K0.3 Na0.6) (Ca1.7 Mg0.3) (Mg3 Fe Fe0.5 Al0.3 Ti0.2) (Al1.6 Si6.4 O22.5 (O 
H)1.5)
;
_space_group_IT_number 12
_symmetry_space_group_name_Hall '-C 2y'
_symmetry_space_group_name_H-M 'C 1 2/m 1'
_cell_angle_alpha 90
_cell_angle_beta 105.2
_cell_angle_gamma 90
_cell_formula_units_Z 2
_cell_length_a 9.89
_cell_length_b 18.03
_cell_length_c 5.31
_cell_volume 913.737
_citation_journal_id_ASTM SPUTAK
_cod_data_source_file Kawahara_SPUTAK_1972_1702.cif
_cod_data_source_block H1.5Al1.9Ca1.7Fe1.5K0.3Mg3.3Na0.6O24Si6.4Ti0.2
_cod_original_cell_volume 913.7372
_cod_original_formula_sum
;
H1.5 Al1.9 Ca1.7 Fe1.5 K0.3 Mg3.3 Na0.6 O24 Si6.4 Ti0.2
;
_cod_database_code 1531631

loop_
_symmetry_equiv_pos_as_xyz
x,y,z
-x,y,-z
-x,-y,-z
x,-y,z
x+1/2,y+1/2,z
-x+1/2,y+1/2,-z
-x+1/2,-y+1/2,-z
x+1/2,-y+1/2,z

loop_
_atom_site_label
_atom_site_type_symbol
_atom_site_fract_x
_atom_site_fract_y
_atom_site_fract_z
_atom_site_occupancy
_atom_site_U_iso_or_equiv
Si1 Si+4 0.2844 0.0849 0.3 0.75 0.0
Al1 Al+3 0 0.0823 0.5 0.06 0.0
Fe1 Fe+2 0 0.0823 0.5 0.3 0.0
Ca1 Ca+2 0 0.2776 0.5 0.85 0.0
O7 O-2 0.3465 0 0.274 1 0.0
Mg1 Mg+2 0 0.2776 0.5 0.15 0.0
O5 O-2 0.3507 0.1407 0.1076 1 0.0
Ti3 Ti+4 0 0 0 0.04 0.0
O2 O-2 0.1166 0.1701 0.7338 1 0.0
O4 O-2 0.3655 0.252 0.7747 1 0.0
Al2 Al+3 0 0.1769 0 0.06 0.0
Ti2 Ti+4 0 0.1769 0 0.04 0.0
O6 O-2 0.3481 0.1157 0.6039 1 0.0
Mg4 Mg+2 0 0 0 0.6 0.0
Si2 Si+4 0.291 0.1725 0.8091 0.85 0.0
Fe2 Fe+2 0 0.1769 0 0.3 0.0
Mg2 Mg+2 0 0.0823 0.5 0.6 0.0
Ti1 Ti+4 0 0.0823 0.5 0.04 0.0
O3 O-2 0.1058 0 0.7359 1 0.0
Al5 Al+3 0.291 0.1725 0.8091 0.15 0.0
O1 O-2 0.1077 0.0864 0.2198 1 0.0
Na1 Na+1 0 0.5 0 0.6 0.0
K1 K+1 0 0.5 0 0.3 0.0
Al4 Al+3 0.2844 0.0849 0.3 0.25 0.0
Mg3 Mg+2 0 0.1769 0 0.6 0.0
Al3 Al+3 0 0 0 0.06 0.0
Fe3 Fe+2 0 0 0 0.3 0.0
